data_1503662
loop_
_publ_author_name
'Agrawal, Arpita'
'de Oliveira, C\'esar Augusto F'
'Cheng, Yuhui'
'Jacobsen, Jennifer A.'
'McCammon, J. Andrew'
'Cohen, Seth M.'

_publ_section_title
;
 Thioamide hydroxypyrothiones supersede amide hydroxypyrothiones in
 potency against anthrax lethal factor.
;
_journal_issue 4
_journal_name_full 'Journal of medicinal chemistry'
_journal_page_first 1063
_journal_page_last 1074
_journal_paper_doi 10.1021/jm8013212
_journal_volume 52
_journal_year 2009
_chemical_formula_moiety 'C14 H13 N O3 S2'
_chemical_formula_sum 'C14 H13 N O3 S2'
_chemical_formula_weight 307.37
_chemical_name_common aa_py4os2
_chemical_name_systematic
; 
 ? 
;
_space_group_IT_number 29
_symmetry_cell_setting orthorhombic
_symmetry_space_group_name_Hall 'P 2c -2ac'
_symmetry_space_group_name_H-M 'P c a 21'
_atom_sites_solution_hydrogens geom
_atom_sites_solution_primary direct
_atom_sites_solution_secondary difmap
_audit_creation_method SHELXL-97
_cell_angle_alpha 90.00
_cell_angle_beta 90.00
_cell_angle_gamma 90.00
_cell_formula_units_Z 8
_cell_length_a 13.516(6)
_cell_length_b 9.108(4)
_cell_length_c 22.558(9)
_cell_measurement_reflns_used 18847
_cell_measurement_temperature 100(2)
_cell_measurement_theta_max 25.58
_cell_measurement_theta_min 2.84
_cell_volume 2777(2)
_computing_cell_refinement SAINT
_computing_data_collection 'Apex2 v.1.0-2.1 (Bruker, 2006)'
_computing_data_reduction 'SAINT v7.34A (Bruker, 2007)'
_computing_molecular_graphics 'SHELXTL 5.1 (Sheldrick, 1994)'
_computing_publication_material SHELXL97
_computing_structure_refinement 'SHELXL-97 (Sheldrick, 1997)'
_computing_structure_solution 'SHELXS-97 (Sheldrick, 1990)'
_diffrn_ambient_temperature 100(2)
_diffrn_detector_area_resol_mean 8.3
_diffrn_measured_fraction_theta_full 0.999
_diffrn_measured_fraction_theta_max 0.989
_diffrn_measurement_device_type 'Bruker Apex'
_diffrn_measurement_method \w\f
_diffrn_radiation_monochromator graphite
_diffrn_radiation_source 'fine-focus sealed tube'
_diffrn_radiation_type MoK\a
_diffrn_radiation_wavelength 0.71073
_diffrn_reflns_av_R_equivalents 0.0768
_diffrn_reflns_av_sigmaI/netI 0.0757
_diffrn_reflns_limit_h_max 16
_diffrn_reflns_limit_h_min -16
_diffrn_reflns_limit_k_max 10
_diffrn_reflns_limit_k_min -10
_diffrn_reflns_limit_l_max 26
_diffrn_reflns_limit_l_min -27
_diffrn_reflns_number 17598
_diffrn_reflns_theta_full 25.00
_diffrn_reflns_theta_max 25.65
_diffrn_reflns_theta_min 1.81
_diffrn_standards_number 0
_exptl_absorpt_coefficient_mu 0.389
_exptl_absorpt_correction_T_max 0.7452
_exptl_absorpt_correction_T_min 0.5555
_exptl_absorpt_correction_type multi-scan
_exptl_absorpt_process_details 'SADABS 2.10 (Sheldrick, 2004)'
_exptl_crystal_colour red
_exptl_crystal_density_diffrn 1.470
_exptl_crystal_density_method 'not measured'
_exptl_crystal_description plate
_exptl_crystal_F_000 1280
_exptl_crystal_size_max 0.45
_exptl_crystal_size_mid 0.30
_exptl_crystal_size_min 0.07
_refine_diff_density_max 0.525
_refine_diff_density_min -0.318
_refine_diff_density_rms 0.066
_refine_ls_abs_structure_details 'Flack H D (1983), Acta Cryst. A39, 876-881'
_refine_ls_abs_structure_Flack 0.50(7)
_refine_ls_extinction_method none
_refine_ls_goodness_of_fit_ref 1.032
_refine_ls_hydrogen_treatment mixed
_refine_ls_matrix_type full
_refine_ls_number_parameters 379
_refine_ls_number_reflns 5139
_refine_ls_number_restraints 1
_refine_ls_restrained_S_all 1.032
_refine_ls_R_factor_all 0.0467
_refine_ls_R_factor_gt 0.0422
_refine_ls_shift/su_max 0.000
_refine_ls_shift/su_mean 0.000
_refine_ls_structure_factor_coef Fsqd
_refine_ls_weighting_details 'calc w=1/[\s^2^(Fo^2^)+(0.0470P)^2^+0.7874P] where P=(Fo^2^+2Fc^2^)/3'
_refine_ls_weighting_scheme calc
_refine_ls_wR_factor_gt 0.1054
_refine_ls_wR_factor_ref 0.1096
_reflns_number_gt 4726
_reflns_number_total 5139
_reflns_threshold_expression >2\s(I)
_cod_data_source_file jm8013212_si_001.cif
_cod_data_source_block aa_py4os2
_cod_database_code 1503662

loop_
_symmetry_equiv_pos_as_xyz
'x, y, z'
'-x, -y, z+1/2'
'x+1/2, -y, z'
'-x+1/2, y, z+1/2'

loop_
_atom_site_label
_atom_site_type_symbol
_atom_site_fract_x
_atom_site_fract_y
_atom_site_fract_z
_atom_site_U_iso_or_equiv
_atom_site_adp_type
_atom_site_occupancy
_atom_site_symmetry_multiplicity
_atom_site_calc_flag
_atom_site_refinement_flags
S1 S 0.57050(6) 0.34606(9) 0.19822(4) 0.02565(19) Uani 1 1 d .
S2 S 0.64663(6) 0.15980(9) 0.42002(3) 0.02517(19) Uani 1 1 d .
S3 S 0.81224(6) -0.23871(8) 0.25112(4) 0.02482(19) Uani 1 1 d .
S4 S 0.40990(6) 0.74434(9) 0.36869(4) 0.02374(18) Uani 1 1 d .
N1 N 0.73585(19) 0.3202(3) 0.25948(12) 0.0199(5) Uani 1 1 d .
N2 N 0.47798(18) 0.1702(3) 0.36083(12) 0.0198(5) Uani 1 1 d .
O1 O 0.69125(14) 0.4908(2) 0.34526(9) 0.0200(5) Uani 1 1 d .
O2 O 0.45687(15) 0.5489(2) 0.27074(10) 0.0226(5) Uani 1 1 d .
O3 O 0.85927(15) 0.0392(2) 0.13605(10) 0.0224(5) Uani 1 1 d .
O4 O 0.76191(15) -0.0453(2) 0.34949(10) 0.0217(5) Uani 1 1 d .
O5 O 0.38583(16) 0.4783(2) 0.48150(10) 0.0224(5) Uani 1 1 d .
O6 O 0.52435(15) -0.0048(2) 0.27685(9) 0.0198(5) Uani 1 1 d .
C1 C 0.64711(19) 0.3803(3) 0.25553(14) 0.0173(6) Uani 1 1 d .
C2 C 0.6183(2) 0.4799(3) 0.30349(13) 0.0161(6) Uani 1 1 d .
C3 C 0.5307(2) 0.5562(3) 0.30935(14) 0.0177(6) Uani 1 1 d .
C4 C 0.5146(2) 0.6516(3) 0.36013(14) 0.0187(6) Uani 1 1 d .
C5 C 0.5949(2) 0.6561(3) 0.40161(14) 0.0212(7) Uani 1 1 d .
H5 H 0.5897 0.7165 0.4358 0.025 Uiso 1 1 calc R
C6 C 0.6771(2) 0.5768(4) 0.39308(14) 0.0231(7) Uani 1 1 d .
H6 H 0.7278 0.5814 0.4222 0.028 Uiso 1 1 calc R
C7 C 0.7743(2) 0.2129(3) 0.21768(14) 0.0214(6) Uani 1 1 d .
H7A H 0.7196 0.1479 0.2049 0.026 Uiso 1 1 calc R
H7B H 0.8241 0.1513 0.2381 0.026 Uiso 1 1 calc R
C8 C 0.8215(2) 0.2807(3) 0.16324(13) 0.0175(6) Uani 1 1 d .
C13 C 0.8639(2) 0.1846(3) 0.12154(13) 0.0184(6) Uani 1 1 d .
C12 C 0.9073(2) 0.2401(3) 0.07037(15) 0.0224(7) Uani 1 1 d .
H12 H 0.9353 0.1752 0.0420 0.027 Uiso 1 1 calc R
C11 C 0.9096(2) 0.3906(4) 0.06086(15) 0.0252(7) Uani 1 1 d .
H11 H 0.9386 0.4282 0.0256 0.030 Uiso 1 1 calc R
C10 C 0.8702(2) 0.4863(4) 0.10206(15) 0.0231(7) Uani 1 1 d .
H10 H 0.8733 0.5893 0.0957 0.028 Uiso 1 1 calc R
C9 C 0.8258(2) 0.4306(3) 0.15311(14) 0.0183(6) Uani 1 1 d .
H9 H 0.7981 0.4962 0.1813 0.022 Uiso 1 1 calc R
C17 C 0.7042(2) -0.1563(3) 0.26177(14) 0.0188(6) Uani 1 1 d .
C18 C 0.6869(2) -0.0592(3) 0.31178(13) 0.0161(6) Uani 1 1 d .
C16 C 0.6217(2) -0.1737(3) 0.22310(14) 0.0204(6) Uani 1 1 d .
H16 H 0.6260 -0.2404 0.1908 0.025 Uiso 1 1 calc R
C19 C 0.5984(2) 0.0131(3) 0.31771(13) 0.0166(6) Uani 1 1 d .
C20 C 0.56837(19) 0.1148(3) 0.36523(14) 0.0178(6) Uani 1 1 d .
C15 C 0.5375(2) -0.0969(3) 0.23167(13) 0.0207(6) Uani 1 1 d .
H15 H 0.4849 -0.1092 0.2041 0.025 Uiso 1 1 calc R
C21 C 0.4405(2) 0.2835(4) 0.39998(15) 0.0232(7) Uani 1 1 d .
H21A H 0.3890 0.3397 0.3785 0.028 Uiso 1 1 calc R
H21B H 0.4952 0.3521 0.4092 0.028 Uiso 1 1 calc R
C22 C 0.3971(2) 0.2298(3) 0.45735(14) 0.0188(6) Uani 1 1 d .
C23 C 0.3832(2) 0.0826(3) 0.47105(14) 0.0208(6) Uani 1 1 d .
H23 H 0.4010 0.0095 0.4429 0.025 Uiso 1 1 calc R
C27 C 0.3701(2) 0.3360(3) 0.49917(14) 0.0195(6) Uani 1 1 d .
C24 C 0.3440(2) 0.0410(3) 0.52514(15) 0.0235(7) Uani 1 1 d .
H24 H 0.3346 -0.0600 0.5340 0.028 Uiso 1 1 calc R
C25 C 0.3184(2) 0.1468(3) 0.56619(15) 0.0234(7) Uani 1 1 d .
H25 H 0.2913 0.1181 0.6033 0.028 Uiso 1 1 calc R
C26 C 0.3319(2) 0.2950(4) 0.55379(15) 0.0238(7) Uani 1 1 d .
H26 H 0.3151 0.3673 0.5824 0.029 Uiso 1 1 calc R
C28 C 0.3663(3) 0.5939(3) 0.52319(16) 0.0314(8) Uani 1 1 d .
H28A H 0.2956 0.5956 0.5326 0.047 Uiso 1 1 calc R
H28B H 0.3857 0.6883 0.5059 0.047 Uiso 1 1 calc R
H28C H 0.4044 0.5767 0.5595 0.047 Uiso 1 1 calc R
C14 C 0.9172(2) -0.0609(4) 0.10149(17) 0.0299(8) Uani 1 1 d .
H14A H 0.8893 -0.0682 0.0615 0.045 Uiso 1 1 calc R
H14B H 0.9165 -0.1580 0.1203 0.045 Uiso 1 1 calc R
H14C H 0.9855 -0.0252 0.0991 0.045 Uiso 1 1 calc R
H1 H 0.773(3) 0.340(3) 0.2897(17) 0.019(9) Uiso 1 1 d .
H2 H 0.442(3) 0.149(4) 0.3299(19) 0.033(11) Uiso 1 1 d .
H3 H 0.477(3) 0.485(5) 0.2434(19) 0.044(12) Uiso 1 1 d .
H4 H 0.745(4) 0.012(6) 0.384(2) 0.075(16) Uiso 1 1 d .

loop_
_atom_site_aniso_label
_atom_site_aniso_U_11
_atom_site_aniso_U_22
_atom_site_aniso_U_33
_atom_site_aniso_U_23
_atom_site_aniso_U_13
_atom_site_aniso_U_12
S1 0.0189(4) 0.0344(4) 0.0237(4) -0.0069(3) -0.0024(3) 0.0006(3)
S2 0.0196(4) 0.0333(5) 0.0226(4) -0.0083(3) -0.0014(3) 0.0012(3)
S3 0.0197(4) 0.0252(4) 0.0295(4) -0.0076(3) -0.0008(3) 0.0048(3)
S4 0.0208(4) 0.0228(4) 0.0276(4) -0.0043(3) 0.0005(3) 0.0038(3)
N1 0.0202(14) 0.0247(14) 0.0148(14) 0.0000(10) 0.0006(11) 0.0003(10)
N2 0.0139(12) 0.0278(15) 0.0176(14) -0.0027(11) 0.0000(11) 0.0024(10)
O1 0.0152(11) 0.0251(12) 0.0196(12) -0.0001(9) -0.0028(8) -0.0018(8)
O2 0.0154(11) 0.0284(13) 0.0240(13) -0.0062(9) -0.0031(9) 0.0010(9)
O3 0.0219(11) 0.0175(11) 0.0277(12) -0.0039(9) -0.0004(9) 0.0012(8)
O4 0.0127(10) 0.0307(12) 0.0217(12) -0.0062(9) -0.0051(8) 0.0022(8)
O5 0.0265(12) 0.0166(11) 0.0241(12) -0.0006(9) 0.0018(9) 0.0040(9)
O6 0.0150(11) 0.0262(11) 0.0184(11) -0.0023(8) -0.0018(8) 0.0013(8)
C1 0.0129(14) 0.0194(15) 0.0196(16) 0.0020(12) 0.0029(12) -0.0025(10)
C2 0.0184(15) 0.0185(15) 0.0114(15) 0.0026(11) -0.0043(12) -0.0038(11)
C3 0.0135(14) 0.0195(15) 0.0201(16) 0.0042(11) 0.0026(12) -0.0035(11)
C4 0.0176(14) 0.0145(15) 0.0239(17) 0.0024(12) 0.0036(13) -0.0034(11)
C5 0.0209(16) 0.0224(16) 0.0203(17) -0.0025(12) -0.0004(13) -0.0024(12)
C6 0.0231(16) 0.0272(17) 0.0192(16) -0.0032(13) -0.0017(13) -0.0056(13)
C7 0.0212(15) 0.0186(15) 0.0243(16) 0.0027(13) 0.0034(12) 0.0011(12)
C8 0.0122(14) 0.0216(15) 0.0188(16) 0.0003(11) -0.0013(11) 0.0002(11)
C13 0.0139(14) 0.0198(15) 0.0215(16) -0.0030(12) -0.0053(11) 0.0021(11)
C12 0.0173(15) 0.0297(18) 0.0201(17) -0.0038(12) 0.0014(12) 0.0050(11)
C11 0.0186(15) 0.0317(18) 0.0253(18) 0.0078(13) 0.0022(13) 0.0017(12)
C10 0.0164(16) 0.0205(16) 0.0322(18) 0.0048(13) -0.0018(13) -0.0022(12)
C9 0.0172(14) 0.0159(14) 0.0217(16) -0.0035(11) -0.0015(12) 0.0007(11)
C17 0.0211(15) 0.0153(15) 0.0200(16) 0.0013(11) 0.0003(12) -0.0027(11)
C18 0.0162(14) 0.0171(14) 0.0149(15) 0.0024(11) -0.0019(12) -0.0029(11)
C16 0.0213(15) 0.0231(16) 0.0169(15) -0.0049(12) 0.0004(12) -0.0046(11)
C19 0.0110(14) 0.0225(15) 0.0163(16) 0.0019(12) -0.0040(11) -0.0035(11)
C20 0.0169(14) 0.0185(15) 0.0180(16) 0.0023(12) 0.0023(12) -0.0013(11)
C15 0.0199(15) 0.0271(17) 0.0150(15) -0.0011(12) -0.0024(12) -0.0021(12)
C21 0.0238(17) 0.0233(17) 0.0226(17) -0.0029(13) 0.0023(13) 0.0025(13)
C22 0.0129(14) 0.0212(15) 0.0224(17) -0.0006(12) -0.0014(12) 0.0004(11)
C23 0.0176(15) 0.0234(16) 0.0213(16) -0.0015(12) -0.0012(12) -0.0028(12)
C27 0.0147(14) 0.0193(16) 0.0246(17) -0.0005(12) -0.0010(12) 0.0012(11)
C24 0.0213(16) 0.0213(16) 0.0280(18) 0.0015(13) -0.0011(13) -0.0053(12)
C25 0.0170(15) 0.0309(18) 0.0224(18) 0.0023(13) 0.0014(13) -0.0023(12)
C26 0.0201(16) 0.0256(17) 0.0258(18) -0.0042(13) -0.0016(13) 0.0034(12)
C28 0.0363(19) 0.0197(17) 0.038(2) -0.0042(14) 0.0072(15) 0.0001(14)
C14 0.0227(17) 0.0196(17) 0.047(2) -0.0076(14) 0.0018(15) 0.0044(13)

loop_
_atom_type_symbol
_atom_type_description
_atom_type_scat_dispersion_real
_atom_type_scat_dispersion_imag
_atom_type_scat_source
C C 0.0033 0.0016 'International Tables Vol C Tables 4.2.6.8 and 6.1.1.4'
H H 0.0000 0.0000 'International Tables Vol C Tables 4.2.6.8 and 6.1.1.4'
N N 0.0061 0.0033 'International Tables Vol C Tables 4.2.6.8 and 6.1.1.4'
O O 0.0106 0.0060 'International Tables Vol C Tables 4.2.6.8 and 6.1.1.4'
S S 0.1246 0.1234 'International Tables Vol C Tables 4.2.6.8 and 6.1.1.4'

loop_
_geom_angle_atom_site_label_1
_geom_angle_atom_site_label_2
_geom_angle_atom_site_label_3
_geom_angle
C1 N1 C7 124.0(3)
C1 N1 H1 119(2)
C7 N1 H1 116(2)
C20 N2 C21 123.2(3)
C20 N2 H2 119(3)
C21 N2 H2 117(3)
C6 O1 C2 119.5(2)
C3 O2 H3 105(3)
C13 O3 C14 117.5(3)
C18 O4 H4 113(3)
C27 O5 C28 118.3(2)
C15 O6 C19 119.5(2)
N1 C1 C2 116.7(3)
N1 C1 S1 122.2(2)
C2 C1 S1 121.2(2)
O1 C2 C3 121.1(3)
O1 C2 C1 111.2(2)
C3 C2 C1 127.7(3)
O2 C3 C2 123.9(3)
O2 C3 C4 115.7(2)
C2 C3 C4 120.4(3)
C5 C4 C3 114.7(3)
C5 C4 S4 123.7(2)
C3 C4 S4 121.6(2)
C6 C5 C4 121.3(3)
C6 C5 H5 119.4
C4 C5 H5 119.4
C5 C6 O1 123.1(3)
C5 C6 H6 118.4
O1 C6 H6 118.4
N1 C7 C8 113.7(2)
N1 C7 H7A 108.8
C8 C7 H7A 108.8
N1 C7 H7B 108.8
C8 C7 H7B 108.8
H7A C7 H7B 107.7
C9 C8 C13 119.0(3)
C9 C8 C7 123.6(3)
C13 C8 C7 117.4(3)
O3 C13 C12 124.8(3)
O3 C13 C8 115.1(3)
C12 C13 C8 120.1(3)
C11 C12 C13 119.8(3)
C11 C12 H12 120.1
C13 C12 H12 120.1
C10 C11 C12 120.7(3)
C10 C11 H11 119.6
C12 C11 H11 119.6
C11 C10 C9 119.5(3)
C11 C10 H10 120.3
C9 C10 H10 120.3
C8 C9 C10 120.9(3)
C8 C9 H9 119.6
C10 C9 H9 119.6
C16 C17 C18 114.6(3)
C16 C17 S3 123.4(2)
C18 C17 S3 122.0(2)
O4 C18 C19 123.8(3)
O4 C18 C17 115.6(3)
C19 C18 C17 120.6(3)
C15 C16 C17 121.0(3)
C15 C16 H16 119.5
C17 C16 H16 119.5
O6 C19 C18 120.9(3)
O6 C19 C20 111.3(2)
C18 C19 C20 127.8(3)
N2 C20 C19 116.0(3)
N2 C20 S2 122.9(2)
C19 C20 S2 121.0(2)
O6 C15 C16 123.2(3)
O6 C15 H15 118.4
C16 C15 H15 118.4
N2 C21 C22 115.5(3)
N2 C21 H21A 108.4
C22 C21 H21A 108.4
N2 C21 H21B 108.4
C22 C21 H21B 108.4
H21A C21 H21B 107.5
C23 C22 C27 118.8(3)
C23 C22 C21 123.9(3)
C27 C22 C21 117.2(3)
C24 C23 C22 120.8(3)
C24 C23 H23 119.6
C22 C23 H23 119.6
O5 C27 C26 124.7(3)
O5 C27 C22 114.6(3)
C26 C27 C22 120.6(3)
C25 C24 C23 119.8(3)
C25 C24 H24 120.1
C23 C24 H24 120.1
C24 C25 C26 120.7(3)
C24 C25 H25 119.7
C26 C25 H25 119.7
C27 C26 C25 119.3(3)
C27 C26 H26 120.4
C25 C26 H26 120.4
O5 C28 H28A 109.5
O5 C28 H28B 109.5
H28A C28 H28B 109.5
O5 C28 H28C 109.5
H28A C28 H28C 109.5
H28B C28 H28C 109.5
O3 C14 H14A 109.5
O3 C14 H14B 109.5
H14A C14 H14B 109.5
O3 C14 H14C 109.5
H14A C14 H14C 109.5
H14B C14 H14C 109.5

loop_
_geom_bond_atom_site_label_1
_geom_bond_atom_site_label_2
_geom_bond_distance
S1 C1 1.686(3)
S2 C20 1.678(3)
S3 C17 1.659(3)
S4 C4 1.659(3)
N1 C1 1.322(4)
N1 C7 1.454(4)
N1 H1 0.86(4)
N2 C20 1.326(4)
N2 C21 1.449(4)
N2 H2 0.87(4)
O1 C6 1.347(4)
O1 C2 1.368(3)
O2 C3 1.326(3)
O2 H3 0.89(4)
O3 C13 1.366(4)
O3 C14 1.433(4)
O4 C18 1.330(4)
O4 H4 0.96(5)
O5 C27 1.373(4)
O5 C28 1.436(4)
O6 C15 1.332(4)
O6 C19 1.371(3)
C1 C2 1.464(4)
C2 C3 1.378(4)
C3 C4 1.454(4)
C4 C5 1.434(4)
C5 C6 1.339(5)
C5 H5 0.9500
C6 H6 0.9500
C7 C8 1.515(4)
C7 H7A 0.9900
C7 H7B 0.9900
C8 C9 1.385(4)
C8 C13 1.407(4)
C13 C12 1.390(5)
C12 C11 1.388(5)
C12 H12 0.9500
C11 C10 1.381(5)
C11 H11 0.9500
C10 C9 1.395(5)
C10 H10 0.9500
C9 H9 0.9500
C17 C16 1.425(4)
C17 C18 1.453(4)
C18 C19 1.371(4)
C16 C15 1.350(4)
C16 H16 0.9500
C19 C20 1.474(4)
C15 H15 0.9500
C21 C22 1.502(5)
C21 H21A 0.9900
C21 H21B 0.9900
C22 C23 1.389(4)
C22 C27 1.399(4)
C23 C24 1.384(5)
C23 H23 0.9500
C27 C26 1.387(5)
C24 C25 1.380(4)
C24 H24 0.9500
C25 C26 1.390(5)
C25 H25 0.9500
C26 H26 0.9500
C28 H28A 0.9800
C28 H28B 0.9800
C28 H28C 0.9800
C14 H14A 0.9800
C14 H14B 0.9800
C14 H14C 0.9800
